data_7240505
loop_
_publ_author_name
'Fotovi\'c, Luka'
'Stilinovic, Vladimir'

_publ_section_title
;
 Halogenide anions as halogen and hydrogen bond acceptors in
 iodopyridinium halogenides
;
_journal_name_full CrystEngComm
_journal_paper_doi 10.1039/D0CE00534G
_journal_year 2020
_chemical_formula_sum 'C5 H5 I2 N'
_chemical_formula_weight 332.90
_space_group_crystal_system monoclinic
_space_group_IT_number 14
_space_group_name_Hall '-P 2ybc'
_space_group_name_H-M_alt 'P 1 21/c 1'
_atom_sites_solution_hydrogens mixed
_audit_creation_method SHELXL-2018/3
_audit_update_record
;
2020-04-07 deposited with the CCDC.	2020-05-11 downloaded from the CCDC.
;
_cell_angle_alpha 90
_cell_angle_beta 91.478(7)
_cell_angle_gamma 90
_cell_formula_units_Z 4
_cell_length_a 4.6289(2)
_cell_length_b 15.1319(8)
_cell_length_c 11.0844(9)
_cell_measurement_reflns_used 4568
_cell_measurement_temperature 293(2)
_cell_measurement_theta_max 37.3831
_cell_measurement_theta_min 4.0291
_cell_volume 776.14(8)
_computing_cell_refinement
;
CrysAlis RED, Oxford Diffraction Ltd.,
Version 1.171.32.29 (release 10-06-2008 CrysAlis171 .NET)
(compiled Jun 10 2008,16:49:55)
;
_computing_data_collection
;
CrysAlis CCD, Oxford Diffraction Ltd.,
Version 1.171.32.29 (release 10-06-2008 CrysAlis171 .NET)
(compiled Jun 10 2008,16:49:55)
;
_computing_data_reduction
;
CrysAlis RED, Oxford Diffraction Ltd.,
Version 1.171.32.29 (release 10-06-2008 CrysAlis171 .NET)
(compiled Jun 10 2008,16:49:55)
;
_computing_structure_refinement
;
Sheldrick, G. M. (2015). Acta Cryst. C71, 3-8.
;
_computing_structure_solution
;
Palatinus, L. & Chapuis, G. (2007). J. Appl. Cryst. 40, 786-790
;
_diffrn_ambient_temperature 293(2)
_diffrn_detector_area_resol_mean 16.3426
_diffrn_measured_fraction_theta_full 0.996
_diffrn_measured_fraction_theta_max 0.996
_diffrn_measurement_device_type
;
Oxford Diffraction Xcalibur CCD
diffractometer
;
_diffrn_measurement_method '\w scan'
_diffrn_radiation_type MoK\a
_diffrn_radiation_wavelength 0.71073
_diffrn_reflns_av_R_equivalents 0.0718
_diffrn_reflns_av_unetI/netI 0.0529
_diffrn_reflns_Laue_measured_fraction_full 0.996
_diffrn_reflns_Laue_measured_fraction_max 0.996
_diffrn_reflns_limit_h_max 5
_diffrn_reflns_limit_h_min -5
_diffrn_reflns_limit_k_max 18
_diffrn_reflns_limit_k_min -19
_diffrn_reflns_limit_l_max 14
_diffrn_reflns_limit_l_min -7
_diffrn_reflns_number 4872
_diffrn_reflns_point_group_measured_fraction_full 0.996
_diffrn_reflns_point_group_measured_fraction_max 0.996
_diffrn_reflns_theta_full 25.242
_diffrn_reflns_theta_max 26.997
_diffrn_reflns_theta_min 4.404
_diffrn_source 'Enhance (Mo) X-ray Source'
_exptl_absorpt_coefficient_mu 8.009
_exptl_absorpt_correction_T_max 1.00000
_exptl_absorpt_correction_T_min 0.36106
_exptl_absorpt_correction_type multi-scan
_exptl_absorpt_process_details
;
CrysAlis RED, Oxford Diffraction Ltd.,
Version 1.171.32.29 (release 10-06-2008 CrysAlis171 .NET)
(compiled Jun 10 2008,16:49:55)
Empirical absorption correction using spherical harmonics,
 implemented in SCALE3 ABSPACK scaling algorithm.
;
_exptl_crystal_colour yellow
_exptl_crystal_density_diffrn 2.849
_exptl_crystal_description block
_exptl_crystal_F_000 592
_exptl_crystal_size_max 0.45
_exptl_crystal_size_mid 0.36
_exptl_crystal_size_min 0.27
_refine_diff_density_max 1.228
_refine_diff_density_min -1.566
_refine_diff_density_rms 0.198
_refine_ls_extinction_coef 0.0061(5)
_refine_ls_extinction_expression Fc^*^=kFc[1+0.001xFc^2^\l^3^/sin(2\q)]^-1/4^
_refine_ls_extinction_method 'SHELXL-2018/3 (Sheldrick 2018)'
_refine_ls_goodness_of_fit_ref 0.924
_refine_ls_hydrogen_treatment mixed
_refine_ls_matrix_type full
_refine_ls_number_parameters 78
_refine_ls_number_reflns 1683
_refine_ls_number_restraints 0
_refine_ls_restrained_S_all 0.924
_refine_ls_R_factor_all 0.0347
_refine_ls_R_factor_gt 0.0310
_refine_ls_shift/su_max 0.000
_refine_ls_shift/su_mean 0.000
_refine_ls_structure_factor_coef Fsqd
_refine_ls_weighting_details 'w=1/[\s^2^(Fo^2^)+(0.0558P)^2^+0.2022P] where P=(Fo^2^+2Fc^2^)/3'
_refine_ls_weighting_scheme calc
_refine_ls_wR_factor_gt 0.0782
_refine_ls_wR_factor_ref 0.0803
_reflns_Friedel_coverage 0.000
_reflns_number_gt 1524
_reflns_number_total 1683
_reflns_threshold_expression 'I > 2\s(I)'
_cod_data_source_file d0ce00534g2.cif
_cod_data_source_block 3-IPyHI
_cod_original_sg_symbol_H-M 'P 21/c'
_cod_database_code 7240505
_shelx_shelxl_version_number 2018/3
_shelx_space_group_comment
;
The symmetry employed for this shelxl refinement is uniquely defined
by the following loop, which should always be used as a source of
symmetry information in preference to the above space-group names.
They are only intended as comments.
;

loop_
_space_group_symop_operation_xyz
'x, y, z'
'-x, y+1/2, -z+1/2'
'-x, -y, -z'
'x, -y-1/2, z-1/2'

loop_
_atom_site_label
_atom_site_type_symbol
_atom_site_fract_x
_atom_site_fract_y
_atom_site_fract_z
_atom_site_U_iso_or_equiv
_atom_site_adp_type
_atom_site_occupancy
_atom_site_site_symmetry_order
_atom_site_calc_flag
_atom_site_refinement_flags_posn
_atom_site_refinement_flags_adp
_atom_site_refinement_flags_occupancy
_atom_site_disorder_assembly
_atom_site_disorder_group
I1 I 0.40203(6) 0.38874(2) 0.12615(2) 0.02038(14) Uani 1 1 d . . . . .
I2 I 0.22339(6) 0.37461(2) 0.43196(3) 0.02278(14) Uani 1 1 d . . . . .
C4 C -0.1005(9) 0.3121(3) 0.6541(4) 0.0221(9) Uani 1 1 d . . . . .
H4 H -0.178364 0.269470 0.602276 0.027 Uiso 1 1 calc R U . . .
C5 C -0.1830(9) 0.3156(3) 0.7737(4) 0.0262(10) Uani 1 1 d . . . . .
H5 H -0.317633 0.275657 0.802411 0.031 Uiso 1 1 calc R U . . .
C3 C 0.0991(9) 0.3728(3) 0.6124(4) 0.0178(9) Uani 1 1 d . . . . .
C2 C 0.2130(9) 0.4346(3) 0.6922(4) 0.0202(9) Uani 1 1 d . . . . .
H2 H 0.345368 0.476231 0.665993 0.024 Uiso 1 1 calc R U . . .
N1 N 0.1317(8) 0.4345(3) 0.8075(4) 0.0248(8) Uani 1 1 d . . . . .
C6 C -0.0636(10) 0.3787(3) 0.8494(5) 0.0263(10) Uani 1 1 d . . . . .
H6 H -0.119202 0.382243 0.929329 0.032 Uiso 1 1 calc R U . . .
H1 H 0.213(10) 0.468(4) 0.852(5) 0.026(14) Uiso 1 1 d . . . . .

loop_
_atom_site_aniso_label
_atom_site_aniso_U_11
_atom_site_aniso_U_22
_atom_site_aniso_U_33
_atom_site_aniso_U_23
_atom_site_aniso_U_13
_atom_site_aniso_U_12
I1 0.0264(2) 0.01857(19) 0.0164(2) -0.00054(11) 0.00369(12) 0.00000(9)
I2 0.0318(2) 0.0205(2) 0.0162(2) -0.00111(11) 0.00504(13) -0.00269(10)
C4 0.027(2) 0.018(2) 0.022(2) -0.0021(19) -0.0003(18) 0.0002(16)
C5 0.030(2) 0.026(2) 0.023(2) 0.008(2) 0.006(2) -0.0001(17)
C3 0.022(2) 0.019(2) 0.013(2) 0.0023(17) 0.0023(16) 0.0045(15)
C2 0.028(2) 0.014(2) 0.018(2) -0.0014(19) 0.0028(17) 0.0017(16)
N1 0.033(2) 0.025(2) 0.0164(19) -0.0059(18) 0.0003(16) -0.0009(16)
C6 0.029(2) 0.031(3) 0.019(2) 0.003(2) 0.0001(19) 0.0035(18)

loop_
_atom_type_symbol
_atom_type_description
_atom_type_scat_dispersion_real
_atom_type_scat_dispersion_imag
_atom_type_scat_source
C C 0.0033 0.0016 'International Tables Vol C Tables 4.2.6.8 and 6.1.1.4'
H H 0.0000 0.0000 'International Tables Vol C Tables 4.2.6.8 and 6.1.1.4'
N N 0.0061 0.0033 'International Tables Vol C Tables 4.2.6.8 and 6.1.1.4'
I I -0.4742 1.8119 'International Tables Vol C Tables 4.2.6.8 and 6.1.1.4'

loop_
_geom_angle_atom_site_label_1
_geom_angle_atom_site_label_2
_geom_angle_atom_site_label_3
_geom_angle
_geom_angle_site_symmetry_1
_geom_angle_site_symmetry_3
_geom_angle_publ_flag
C3 C4 C5 119.6(4) . . ?
C6 C5 C4 119.5(4) . . ?
C4 C3 C2 118.7(4) . . ?
C4 C3 I2 121.8(3) . . ?
C2 C3 I2 119.5(3) . . ?
N1 C2 C3 119.7(4) . . ?
C6 N1 C2 123.0(4) . . ?
N1 C6 C5 119.5(5) . . ?

loop_
_geom_bond_atom_site_label_1
_geom_bond_atom_site_label_2
_geom_bond_distance
_geom_bond_site_symmetry_2
_geom_bond_publ_flag
I2 C3 2.095(5) . ?
C4 C3 1.390(6) . ?
C4 C5 1.391(6) . ?
C5 C6 1.377(7) . ?
C3 C2 1.383(6) . ?
C2 N1 1.341(6) . ?
N1 C6 1.330(6) . ?
